data_4322431
loop_
_publ_author_name
'Peter W. Roesky'
'Markus R. B\"urgstein'

_publ_contact_author
;
        Peter W. Roesky
        Universit\"at Karlsruhe
        Engesserstr. Geb.30.45
        76128 Karlsruhe
        Bundesrepublik Deutschland
;
_publ_contact_author_email roesky@achibm6.chemie.uni-karlsruhe.de
_publ_contact_author_fax '049 721 661921'
_publ_contact_author_phone '049 721 608-2855'
_publ_section_title
;
 Bridged Aminotroponiminate Complexes of the Lanthanides
;
_journal_name_full 'Inorganic Chemistry'
_journal_page_first 5629
_journal_page_last 5632
_journal_paper_doi 10.1021/ic990533c
_journal_volume 38
_journal_year 1999
_chemical_formula_sum 'C51 H72 Cl2 N8 Yb2'
_chemical_formula_weight 1214.15
_chemical_name_systematic
; 
 ? 
;
_space_group_IT_number 2
_symmetry_cell_setting triclinic
_symmetry_space_group_name_Hall '-P 1'
_symmetry_space_group_name_H-M 'P -1'
_atom_sites_solution_hydrogens geom
_atom_sites_solution_primary direct
_atom_sites_solution_secondary difmap
_audit_creation_method SHELXL
_cell_angle_alpha 66.38(3)
_cell_angle_beta 73.44(2)
_cell_angle_gamma 84.68(3)
_cell_formula_units_Z 1
_cell_length_a 9.431(2)
_cell_length_b 11.360(3)
_cell_length_c 13.083(2)
_cell_measurement_temperature 200(2)
_cell_volume 1230.6(6)
_computing_structure_refinement 'SHELXL-93 (Sheldrick, 1993)'
_computing_structure_solution 'SHELXS-86 (Sheldrick, 1990)'
_diffrn_ambient_temperature 200(2)
_diffrn_measurement_device 'STOE STADI IV'
_diffrn_radiation_monochromator graphite
_diffrn_radiation_source 'fine-focus sealed tube'
_diffrn_radiation_type MoK\a
_diffrn_radiation_wavelength 0.71073
_diffrn_reflns_av_R_equivalents 0.0000
_diffrn_reflns_av_sigmaI/netI 0.0185
_diffrn_reflns_limit_h_max 11
_diffrn_reflns_limit_h_min -11
_diffrn_reflns_limit_k_max 14
_diffrn_reflns_limit_k_min -12
_diffrn_reflns_limit_l_max 16
_diffrn_reflns_limit_l_min 0
_diffrn_reflns_number 4844
_diffrn_reflns_theta_max 26.07
_diffrn_reflns_theta_min 1.77
_diffrn_standards_number 3
_exptl_absorpt_coefficient_mu 3.929
_exptl_crystal_colour yellow
_exptl_crystal_density_diffrn 1.638
_exptl_crystal_F_000 608
_refine_diff_density_max 0.819
_refine_diff_density_min -1.129
_refine_diff_density_rms 0.096
_refine_ls_extinction_method none
_refine_ls_goodness_of_fit_all 1.101
_refine_ls_goodness_of_fit_obs 1.084
_refine_ls_matrix_type full
_refine_ls_number_parameters 279
_refine_ls_number_reflns 4842
_refine_ls_number_restraints 0
_refine_ls_restrained_S_all 1.104
_refine_ls_restrained_S_obs 1.084
_refine_ls_R_factor_all 0.0252
_refine_ls_R_factor_obs 0.0223
_refine_ls_shift/esd_max -0.002
_refine_ls_shift/esd_mean 0.000
_refine_ls_structure_factor_coef Fsqd
_refine_ls_weighting_details 'w=1/[\s^2^(Fo^2^)+(0.0322P)^2^+1.5494P] where P=(Fo^2^+2Fc^2^)/3'
_refine_ls_weighting_scheme calc
_refine_ls_wR_factor_all 0.0591
_refine_ls_wR_factor_obs 0.0562
_reflns_number_observed 4570
_reflns_number_total 4844
_reflns_observed_criterion >2sigma(I)
_cod_data_source_file ic990533c_5.cif
_cod_data_source_block pr179a
_cod_depositor_comments
;
The following automatic conversions were performed:

'_refine_ls_weighting_scheme' value 'calc
w=1/[\s^2^(Fo^2^)+(0.0322P)^2^+1.5494P] where P=(Fo^2^+2Fc^2^)/3' was
changed to 'calc'. New tag '_refine_ls_weighting_details' was
created. The value of the new tag was set to
'w=1/[\s^2^(Fo^2^)+(0.0322P)^2^+1.5494P] where P=(Fo^2^+2Fc^2^)/3'.

Automatic conversion script
Id: cif_fix_values 3143 2015-03-26 13:38:13Z robertas 
;
_cod_original_cell_volume 1230.6(5)
_cod_database_code 4322431

loop_
_symmetry_equiv_pos_as_xyz
'x, y, z'
'-x, -y, -z'

loop_
_atom_site_aniso_label
_atom_site_aniso_U_11
_atom_site_aniso_U_22
_atom_site_aniso_U_33
_atom_site_aniso_U_23
_atom_site_aniso_U_13
_atom_site_aniso_U_12
Yb 0.01932(8) 0.02324(8) 0.01915(8) -0.00752(6) -0.00289(5) 0.00202(5)
Cl 0.0277(4) 0.0319(4) 0.0282(4) -0.0158(3) 0.0011(3) -0.0057(3)
N1 0.0194(13) 0.0292(14) 0.0202(13) -0.0095(11) -0.0054(11) 0.0028(11)
N2 0.0211(14) 0.0287(14) 0.0216(13) -0.0102(11) -0.0070(11) 0.0025(11)
N3 0.0166(13) 0.0292(14) 0.0246(14) -0.0064(12) -0.0038(11) 0.0002(11)
N4 0.0215(14) 0.0307(15) 0.0238(14) -0.0092(12) -0.0020(11) 0.0031(12)
C1 0.022(2) 0.029(2) 0.0186(15) -0.0084(13) -0.0031(12) 0.0003(13)
C2 0.043(2) 0.032(2) 0.040(2) -0.017(2) -0.021(2) 0.005(2)
C3 0.051(3) 0.031(2) 0.052(3) -0.019(2) -0.022(2) 0.004(2)
C4 0.048(2) 0.027(2) 0.044(2) -0.009(2) -0.014(2) 0.004(2)
C5 0.038(2) 0.030(2) 0.030(2) -0.003(2) -0.012(2) 0.007(2)
C6 0.029(2) 0.033(2) 0.024(2) -0.0079(14) -0.0097(14) 0.0035(14)
C7 0.022(2) 0.029(2) 0.0189(15) -0.0100(13) -0.0029(12) 0.0035(13)
C8 0.023(2) 0.036(2) 0.024(2) -0.0110(15) -0.0081(13) 0.0025(14)
C9 0.020(2) 0.037(2) 0.031(2) -0.014(2) -0.0078(14) -0.0003(14)
C10 0.019(2) 0.034(2) 0.030(2) -0.009(2) -0.0041(14) -0.0001(14)
C11 0.023(2) 0.026(2) 0.023(2) -0.0084(13) -0.0037(13) -0.0008(13)
C12 0.027(2) 0.041(2) 0.026(2) -0.010(2) -0.0041(14) 0.006(2)
C13 0.029(2) 0.052(2) 0.028(2) -0.016(2) 0.0035(15) 0.002(2)
C14 0.036(2) 0.051(2) 0.021(2) -0.013(2) -0.0036(15) 0.003(2)
C15 0.036(2) 0.042(2) 0.024(2) -0.012(2) -0.0103(15) 0.006(2)
C16 0.027(2) 0.034(2) 0.027(2) -0.0110(15) -0.0076(14) 0.0044(14)
C17 0.025(2) 0.023(2) 0.026(2) -0.0098(13) -0.0055(13) 0.0001(13)
C18 0.025(2) 0.033(2) 0.027(2) -0.0119(15) -0.0118(14) 0.0031(14)
C19 0.038(2) 0.058(3) 0.028(2) -0.019(2) -0.014(2) 0.006(2)
C20 0.033(2) 0.042(2) 0.041(2) -0.016(2) -0.020(2) 0.008(2)
C21 0.028(2) 0.032(2) 0.024(2) -0.0072(15) -0.0054(14) 0.0093(15)
C22 0.051(3) 0.033(2) 0.040(2) -0.011(2) -0.011(2) 0.011(2)
C23 0.032(2) 0.045(2) 0.032(2) -0.012(2) -0.001(2) 0.013(2)

loop_
_atom_site_label
_atom_site_type_symbol
_atom_site_fract_x
_atom_site_fract_y
_atom_site_fract_z
_atom_site_U_iso_or_equiv
_atom_site_thermal_displace_type
_atom_site_occupancy
_atom_site_calc_flag
_atom_site_refinement_flags
_atom_site_disorder_group
Yb Yb 0.873019(14) 0.503087(13) 0.662900(11) 0.02146(6) Uani 1 d . .
Cl Cl 0.87810(9) 0.39074(8) 0.51795(7) 0.0295(2) Uani 1 d . .
N1 N 0.9101(3) 0.6816(3) 0.6990(2) 0.0231(6) Uani 1 d . .
N2 N 0.7186(3) 0.6623(3) 0.5969(2) 0.0236(6) Uani 1 d . .
N3 N 0.6493(3) 0.4224(3) 0.7945(2) 0.0252(6) Uani 1 d . .
N4 N 0.8989(3) 0.3236(3) 0.8214(2) 0.0270(6) Uani 1 d . .
C1 C 0.8509(4) 0.7917(3) 0.6449(3) 0.0238(7) Uani 1 d . .
C2 C 0.8665(5) 0.9065(4) 0.6592(4) 0.0354(8) Uani 1 d . .
H2 H 0.9114(5) 0.8942(4) 0.7190(4) 0.043 Uiso 1 calc R .
C3 C 0.8301(5) 1.0329(4) 0.6045(4) 0.0423(10) Uani 1 d . .
H3 H 0.8575(5) 1.0916(4) 0.6311(4) 0.051 Uiso 1 calc R .
C4 C 0.7601(5) 1.0870(4) 0.5169(4) 0.0411(9) Uani 1 d . .
H4 H 0.7521(5) 1.1778(4) 0.4862(4) 0.049 Uiso 1 calc R .
C5 C 0.7012(4) 1.0202(4) 0.4710(3) 0.0355(8) Uani 1 d . .
H5 H 0.6572(4) 1.0716(4) 0.4110(3) 0.043 Uiso 1 calc R .
C6 C 0.6961(4) 0.8892(3) 0.4988(3) 0.0296(7) Uani 1 d . .
H6 H 0.6438(4) 0.8664(3) 0.4568(3) 0.036 Uiso 1 calc R .
C7 C 0.7527(4) 0.7827(3) 0.5768(3) 0.0236(7) Uani 1 d . .
C8 C 0.5878(4) 0.6422(3) 0.5657(3) 0.0277(7) Uani 1 d . .
H8A H 0.6150(4) 0.6577(3) 0.4824(3) 0.033 Uiso 1 calc R .
H8B H 0.5113(4) 0.7043(3) 0.5789(3) 0.033 Uiso 1 calc R .
C9 C 0.5251(4) 0.5053(4) 0.6381(3) 0.0292(7) Uani 1 d . .
H9A H 0.4276(4) 0.4989(4) 0.6261(3) 0.035 Uiso 1 calc R .
H9B H 0.5918(4) 0.4452(4) 0.6106(3) 0.035 Uiso 1 calc R .
C10 C 0.5072(4) 0.4648(4) 0.7668(3) 0.0297(7) Uani 1 d . .
H10A H 0.4713(4) 0.5380(4) 0.7893(3) 0.036 Uiso 1 calc R .
H10B H 0.4327(4) 0.3938(4) 0.8117(3) 0.036 Uiso 1 calc R .
C11 C 0.6488(4) 0.3583(3) 0.9051(3) 0.0251(7) Uani 1 d . .
C12 C 0.5197(4) 0.3491(4) 0.9974(3) 0.0334(8) Uani 1 d . .
H12 H 0.4387(4) 0.3956(4) 0.9720(3) 0.040 Uiso 1 calc R .
C13 C 0.4890(4) 0.2864(4) 1.1161(3) 0.0388(9) Uani 1 d . .
H13 H 0.3926(4) 0.2991(4) 1.1580(3) 0.047 Uiso 1 calc R .
C14 C 0.5764(4) 0.2079(4) 1.1836(3) 0.0372(9) Uani 1 d . .
H14 H 0.5337(4) 0.1716(4) 1.2651(3) 0.045 Uiso 1 calc R .
C15 C 0.7207(4) 0.1780(4) 1.1426(3) 0.0339(8) Uani 1 d . .
H15 H 0.7651(4) 0.1221(4) 1.2007(3) 0.041 Uiso 1 calc R .
C16 C 0.8118(4) 0.2164(4) 1.0299(3) 0.0297(7) Uani 1 d . .
H16 H 0.9073(4) 0.1804(4) 1.0255(3) 0.036 Uiso 1 calc R .
C17 C 0.7918(4) 0.2975(3) 0.9211(3) 0.0249(7) Uani 1 d . .
C18 C 1.0008(4) 0.6790(3) 0.7762(3) 0.0274(7) Uani 1 d . .
H18 H 1.0493(4) 0.7656(3) 0.7456(3) 0.033 Uiso 1 calc R .
C19 C 0.9023(5) 0.6508(4) 0.8984(3) 0.0400(9) Uani 1 d . .
H19A H 0.9636(6) 0.6452(30) 0.9493(7) 0.060 Uiso 1 calc R .
H19B H 0.8484(26) 0.5690(15) 0.9275(11) 0.060 Uiso 1 calc R .
H19C H 0.8316(23) 0.7199(15) 0.8970(5) 0.060 Uiso 1 calc R .
C20 C 1.1203(4) 0.5801(4) 0.7775(4) 0.0371(9) Uani 1 d . .
H20A H 1.1835(21) 0.5844(20) 0.8238(22) 0.056 Uiso 1 calc R .
H20B H 1.1803(21) 0.5978(17) 0.6980(4) 0.056 Uiso 1 calc R .
H20C H 1.0744(4) 0.4941(5) 0.8115(24) 0.056 Uiso 1 calc R .
C21 C 1.0322(4) 0.2436(3) 0.8226(3) 0.0306(8) Uani 1 d . .
H21 H 1.0738(4) 0.2420(3) 0.8854(3) 0.037 Uiso 1 calc R .
C22 C 0.9940(5) 0.1066(4) 0.8446(4) 0.0432(10) Uani 1 d . .
H22A H 1.0828(9) 0.0547(9) 0.8477(28) 0.065 Uiso 1 calc R .
H22B H 0.9565(34) 0.1073(5) 0.7818(15) 0.065 Uiso 1 calc R .
H22C H 0.9180(26) 0.0697(11) 0.9185(14) 0.065 Uiso 1 calc R .
C23 C 1.1484(4) 0.2993(4) 0.7070(3) 0.0399(9) Uani 1 d . .
H23A H 1.2393(12) 0.2504(19) 0.7113(9) 0.060 Uiso 1 calc R .
H23B H 1.1693(25) 0.3894(10) 0.6889(13) 0.060 Uiso 1 calc R .
H23C H 1.1116(14) 0.2939(27) 0.6460(6) 0.060 Uiso 1 calc R .
C24 C 0.4934(14) -0.1242(13) 0.2061(12) 0.162(5) Uiso 1 d . .
C25A C 0.4154(16) -0.0440(14) 0.1176(12) 0.080(4) Uiso 0.50 d P 1
C25B C 0.5895(20) -0.0839(17) 0.0732(16) 0.109(5) Uiso 0.50 d P 2
C26 C 0.5000 0.0000 0.0000 0.114(4) Uiso 1 d S .

loop_
_atom_type_symbol
_atom_type_description
_atom_type_scat_dispersion_real
_atom_type_scat_dispersion_imag
_atom_type_scat_source
C C 0.0033 0.0016 'International Tables Vol C Tables 4.2.6.8 and 6.1.1.4'
H H 0.0000 0.0000 'International Tables Vol C Tables 4.2.6.8 and 6.1.1.4'
N N 0.0061 0.0033 'International Tables Vol C Tables 4.2.6.8 and 6.1.1.4'
Cl Cl 0.1484 0.1585 'International Tables Vol C Tables 4.2.6.8 and 6.1.1.4'
Yb Yb -0.3850 5.5486 'International Tables Vol C Tables 4.2.6.8 and 6.1.1.4'

loop_
_geom_angle_atom_site_label_1
_geom_angle_atom_site_label_2
_geom_angle_atom_site_label_3
_geom_angle
_geom_angle_site_symmetry_1
_geom_angle_site_symmetry_3
_geom_angle_publ_flag
N2 Yb N3 78.14(10) . . ?
N2 Yb N4 144.14(10) . . ?
N3 Yb N4 67.75(10) . . ?
N2 Yb N1 69.00(10) . . ?
N3 Yb N1 101.80(10) . . ?
N4 Yb N1 106.72(10) . . ?
N2 Yb Cl 96.82(7) . . ?
N3 Yb Cl 99.13(8) . . ?
N4 Yb Cl 99.10(8) . . ?
N1 Yb Cl 151.42(7) . . ?
N2 Yb Cl 96.34(8) . 2_766 ?
N3 Yb Cl 172.29(7) . 2_766 ?
N4 Yb Cl 118.60(8) . 2_766 ?
N1 Yb Cl 80.94(7) . 2_766 ?
Cl Yb Cl 76.01(3) . 2_766 ?
N2 Yb C7 21.90(9) . . ?
N3 Yb C7 92.04(10) . . ?
N4 Yb C7 145.87(9) . . ?
N1 Yb C7 48.81(9) . . ?
Cl Yb C7 111.49(7) . . ?
Cl Yb C7 84.35(7) 2_766 . ?
N2 Yb C11 95.61(10) . . ?
N3 Yb C11 22.15(9) . . ?
N4 Yb C11 48.66(9) . . ?
N1 Yb C11 95.75(9) . . ?
Cl Yb C11 110.65(7) . . ?
Cl Yb C11 165.49(7) 2_766 . ?
C7 Yb C11 104.19(9) . . ?
N2 Yb C17 122.09(10) . . ?
N3 Yb C17 48.24(9) . . ?
N4 Yb C17 22.14(9) . . ?
N1 Yb C17 98.51(9) . . ?
Cl Yb C17 109.95(7) . . ?
Cl Yb C17 138.88(7) 2_766 . ?
C7 Yb C17 126.01(9) . . ?
C11 Yb C17 27.30(9) . . ?
N2 Yb C1 48.15(9) . . ?
N3 Yb C1 99.49(10) . . ?
N4 Yb C1 126.15(10) . . ?
N1 Yb C1 21.61(9) . . ?
Cl Yb C1 134.72(6) . . ?
Cl Yb C1 80.35(7) 2_766 . ?
C7 Yb C1 27.27(8) . . ?
C11 Yb C1 101.76(9) . . ?
C17 Yb C1 113.27(9) . . ?
N2 Yb Yb 98.36(7) . 2_766 ?
N3 Yb Yb 137.64(8) . 2_766 ?
N4 Yb Yb 114.07(7) . 2_766 ?
N1 Yb Yb 116.45(7) . 2_766 ?
Cl Yb Yb 38.81(2) . 2_766 ?
Cl Yb Yb 37.20(2) 2_766 2_766 ?
C7 Yb Yb 99.48(7) . 2_766 ?
C11 Yb Yb 147.68(6) . 2_766 ?
C17 Yb Yb 134.36(6) . 2_766 ?
C1 Yb Yb 109.28(7) . 2_766 ?
Yb Cl Yb 103.99(3) . 2_766 ?
C1 N1 C18 118.6(3) . . ?
C1 N1 Yb 118.1(2) . . ?
C18 N1 Yb 123.3(2) . . ?
C7 N2 C8 117.6(3) . . ?
C7 N2 Yb 119.0(2) . . ?
C8 N2 Yb 123.2(2) . . ?
C11 N3 C10 118.7(3) . . ?
C11 N3 Yb 117.3(2) . . ?
C10 N3 Yb 122.2(2) . . ?
C17 N4 C21 118.3(3) . . ?
C17 N4 Yb 117.5(2) . . ?
C21 N4 Yb 124.0(2) . . ?
N1 C1 C2 123.2(3) . . ?
N1 C1 C7 114.7(3) . . ?
C2 C1 C7 121.7(3) . . ?
N1 C1 Yb 40.3(2) . . ?
C2 C1 Yb 163.6(2) . . ?
C7 C1 Yb 74.6(2) . . ?
C3 C2 C1 133.6(4) . . ?
C2 C3 C4 130.1(4) . . ?
C5 C4 C3 125.3(4) . . ?
C4 C5 C6 129.9(4) . . ?
C5 C6 C7 133.0(4) . . ?
N2 C7 C6 121.2(3) . . ?
N2 C7 C1 114.1(3) . . ?
C6 C7 C1 124.6(3) . . ?
N2 C7 Yb 39.1(2) . . ?
C6 C7 Yb 153.8(2) . . ?
C1 C7 Yb 78.1(2) . . ?
N2 C8 C9 110.7(3) . . ?
C10 C9 C8 113.0(3) . . ?
N3 C10 C9 110.6(3) . . ?
N3 C11 C12 121.5(3) . . ?
N3 C11 C17 113.9(3) . . ?
C12 C11 C17 124.6(3) . . ?
N3 C11 Yb 40.5(2) . . ?
C12 C11 Yb 153.8(2) . . ?
C17 C11 Yb 77.1(2) . . ?
C13 C12 C11 132.9(4) . . ?
C12 C13 C14 130.0(4) . . ?
C15 C14 C13 125.4(3) . . ?
C14 C15 C16 130.5(4) . . ?
C15 C16 C17 133.2(3) . . ?
N4 C17 C16 123.0(3) . . ?
N4 C17 C11 113.7(3) . . ?
C16 C17 C11 123.3(3) . . ?
N4 C17 Yb 40.4(2) . . ?
C16 C17 Yb 158.3(2) . . ?
C11 C17 Yb 75.6(2) . . ?
N1 C18 C20 110.6(3) . . ?
N1 C18 C19 110.1(3) . . ?
C20 C18 C19 110.5(3) . . ?
N4 C21 C23 110.3(3) . . ?
N4 C21 C22 110.8(3) . . ?
C23 C21 C22 108.4(3) . . ?
C26 C25A C24 116.6(11) . . ?
C26 C25B C24 107.7(12) . . ?
C25A C26 C25A 179.999(1) . 2_655 ?
C25B C26 C25B 179.999(2) 2_655 . ?

loop_
_geom_bond_atom_site_label_1
_geom_bond_atom_site_label_2
_geom_bond_distance
_geom_bond_site_symmetry_2
_geom_bond_publ_flag
Yb N2 2.262(3) . ?
Yb N3 2.298(3) . ?
Yb N4 2.308(3) . ?
Yb N1 2.334(3) . ?
Yb Cl 2.6653(10) . ?
Yb Cl 2.7632(13) 2_766 ?
Yb C7 3.137(3) . ?
Yb C11 3.141(3) . ?
Yb C17 3.160(4) . ?
Yb C1 3.183(4) . ?
Yb Yb 4.2778(9) 2_766 ?
Cl Yb 2.7632(13) 2_766 ?
N1 C1 1.329(4) . ?
N1 C18 1.489(4) . ?
N2 C7 1.338(4) . ?
N2 C8 1.467(4) . ?
N3 C11 1.333(4) . ?
N3 C10 1.475(4) . ?
N4 C17 1.343(4) . ?
N4 C21 1.481(4) . ?
C1 C2 1.416(5) . ?
C1 C7 1.491(5) . ?
C2 C3 1.384(6) . ?
C3 C4 1.385(6) . ?
C4 C5 1.370(6) . ?
C5 C6 1.386(5) . ?
C6 C7 1.411(5) . ?
C8 C9 1.528(5) . ?
C9 C10 1.519(5) . ?
C11 C12 1.427(5) . ?
C11 C17 1.487(5) . ?
C12 C13 1.378(5) . ?
C13 C14 1.380(6) . ?
C14 C15 1.378(5) . ?
C15 C16 1.391(5) . ?
C16 C17 1.407(5) . ?
C18 C20 1.515(5) . ?
C18 C19 1.523(5) . ?
C21 C23 1.519(5) . ?
C21 C22 1.524(6) . ?
C24 C25A 1.49(2) . ?
C24 C25B 1.61(2) . ?
C25A C26 1.418(14) . ?
C25B C26 1.46(2) . ?
C26 C25A 1.418(14) 2_655 ?
C26 C25B 1.46(2) 2_655 ?
